data_2022172
loop_
_publ_author_name
'Bond, Andrew D.'
'Sun, Changquan C.'

_publ_section_title
;
 Intermolecular interactions and disorder in six isostructural celecoxib
 solvates
;
_journal_coeditor_code SK3751
_journal_issue 7
_journal_name_full 'Acta Crystallographica Section C'
_journal_page_first
;
;
_journal_paper_doi 10.1107/S2053229620008359
_journal_volume 76
_journal_year 2020
_chemical_formula_iupac 'C17 H14 F3 N3 O2 S, C4 H9 N O'
_chemical_formula_moiety 'C17 H14 F3 N3 O2 S, C4 H9 N O'
_chemical_formula_sum 'C21 H23 F3 N4 O3 S'
_chemical_formula_weight 468.49
_chemical_name_common
;
Celecoxib dimethylacetamide monosolvate
;
_chemical_name_systematic
;
4-[5-(4-Methylphenyl)-3-(trifluoromethyl)pyrazol-1-yl]benzenesulfonamide
dimethylacetamide monosolvate
;
_space_group_crystal_system monoclinic
_space_group_IT_number 14
_space_group_name_Hall '-P 2ybc'
_space_group_name_H-M_alt 'P 1 21/c 1'
_atom_sites_solution_hydrogens mixed
_atom_sites_solution_primary dual
_atom_sites_solution_secondary difmap
_audit_creation_method SHELXL-2018/1
_cell_angle_alpha 90
_cell_angle_beta 103.3826(12)
_cell_angle_gamma 90
_cell_formula_units_Z 4
_cell_length_a 11.9584(3)
_cell_length_b 9.2028(2)
_cell_length_c 21.2811(6)
_cell_measurement_reflns_used 9399
_cell_measurement_temperature 298(2)
_cell_measurement_theta_max 66.78
_cell_measurement_theta_min 3.80
_cell_volume 2278.41(10)
_computing_cell_refinement
;
SAINT (Bruker, 2018)
;
_computing_data_collection
;
APEX3 (Bruker, 2018)
;
_computing_data_reduction
;
SAINT (Bruker, 2018)
;
_computing_molecular_graphics
;
Mercury (Macrae <i>et al.</i>, 2020)
;
_computing_publication_material
;
SHELXL2018 (Sheldrick, 2015b)
;
_computing_structure_refinement
;
SHELXL2018 (Sheldrick, 2015b)
;
_computing_structure_solution
;
SHELXT (Sheldrick, 2015a)
;
_diffrn_ambient_temperature 298(2)
_diffrn_measured_fraction_theta_full 0.997
_diffrn_measured_fraction_theta_max 0.997
_diffrn_measurement_device_type 'Bruker D8-QUEST PHOTON-100'
_diffrn_measurement_method '\w and \f-scans'
_diffrn_radiation_type CuK\a
_diffrn_radiation_wavelength 1.54178
_diffrn_reflns_av_R_equivalents 0.0406
_diffrn_reflns_av_unetI/netI 0.0225
_diffrn_reflns_limit_h_max 14
_diffrn_reflns_limit_h_min -14
_diffrn_reflns_limit_k_max 10
_diffrn_reflns_limit_k_min -10
_diffrn_reflns_limit_l_max 25
_diffrn_reflns_limit_l_min -25
_diffrn_reflns_number 38939
_diffrn_reflns_theta_full 66.927
_diffrn_reflns_theta_max 66.927
_diffrn_reflns_theta_min 3.799
_diffrn_source 'Incoatec I\mS Cu microsource'
_exptl_absorpt_coefficient_mu 1.751
_exptl_absorpt_correction_T_max 0.753
_exptl_absorpt_correction_T_min 0.608
_exptl_absorpt_correction_type multi-scan
_exptl_absorpt_process_details
;
(SADABS; Bruker, 2016)
;
_exptl_crystal_colour colourless
_exptl_crystal_density_diffrn 1.366
_exptl_crystal_description block
_exptl_crystal_F_000 976
_exptl_crystal_size_max 0.200
_exptl_crystal_size_mid 0.180
_exptl_crystal_size_min 0.180
_refine_diff_density_max 0.216
_refine_diff_density_min -0.285
_refine_ls_extinction_method none
_refine_ls_goodness_of_fit_ref 1.028
_refine_ls_hydrogen_treatment mixed
_refine_ls_matrix_type full
_refine_ls_number_parameters 345
_refine_ls_number_reflns 4032
_refine_ls_number_restraints 26
_refine_ls_restrained_S_all 1.040
_refine_ls_R_factor_all 0.0554
_refine_ls_R_factor_gt 0.0465
_refine_ls_shift/su_max 0.000
_refine_ls_shift/su_mean 0.000
_refine_ls_structure_factor_coef Fsqd
_refine_ls_weighting_details 'w=1/[\s^2^(Fo^2^)+(0.0707P)^2^+0.7443P] where P=(Fo^2^+2Fc^2^)/3'
_refine_ls_weighting_scheme calc
_refine_ls_wR_factor_gt 0.1210
_refine_ls_wR_factor_ref 0.1289
_reflns_number_gt 3394
_reflns_number_total 4032
_reflns_threshold_expression 'I > 2\s(I)'
_cod_data_source_file sk3751sup1.cif
_cod_data_source_block 2
_cod_original_sg_symbol_H-M 'P 21/c'
_cod_database_code 2022172
_shelx_space_group_comment
;
The symmetry employed for this shelxl refinement is uniquely defined
by the following loop, which should always be used as a source of
symmetry information in preference to the above space-group names.
They are only intended as comments.
;
_shelx_estimated_absorpt_t_min 0.721
_shelx_estimated_absorpt_t_max 0.743

loop_
_space_group_symop_operation_xyz
'x, y, z'
'-x, y+1/2, -z+1/2'
'-x, -y, -z'
'x, -y-1/2, z-1/2'

loop_
_atom_site_type_symbol
_atom_site_label
_atom_site_fract_x
_atom_site_fract_y
_atom_site_fract_z
_atom_site_U_iso_or_equiv
_atom_site_adp_type
_atom_site_calc_flag
_atom_site_occupancy
_atom_site_disorder_assembly
_atom_site_disorder_group
S S1 0.43445(4) 0.72988(6) 0.57506(3) 0.05785(19) Uani d 1 . .
O O1 0.42323(14) 0.6964(2) 0.63856(8) 0.0779(5) Uani d 1 . .
O O2 0.37684(12) 0.85394(17) 0.54250(9) 0.0743(5) Uani d 1 . .
N N1 0.99144(14) 0.8711(2) 0.65110(9) 0.0609(4) Uani d 1 . .
N N2 0.93377(13) 0.81638(19) 0.59372(8) 0.0527(4) Uani d 1 . .
N N3 0.39037(16) 0.5913(2) 0.53096(11) 0.0669(5) Uani d 1 . .
H H1N 0.393(2) 0.609(3) 0.4914(6) 0.083(9) Uiso d 1 . .
H H2N 0.424(2) 0.515(2) 0.5502(10) 0.094(9) Uiso d 1 . .
C C1 1.09752(17) 0.8884(2) 0.64353(11) 0.0598(5) Uani d 1 . .
C C2 1.10928(16) 0.8464(2) 0.58289(11) 0.0589(5) Uani d 1 . .
H H2A 1.175547 0.850068 0.567120 0.071 Uiso calc 1 . .
C C3 1.00221(15) 0.7981(2) 0.55086(10) 0.0506(5) Uani d 1 . .
C C4 1.1872(2) 0.9455(3) 0.69911(14) 0.0815(7) Uani d 1 . .
F F1 1.2294(9) 1.0652(10) 0.6860(6) 0.207(7) Uani d 0.516(10) A 1
F F2 1.2715(5) 0.8604(7) 0.7157(3) 0.106(2) Uani d 0.516(10) A 1
F F3 1.1513(5) 0.9639(15) 0.7510(4) 0.165(5) Uani d 0.516(10) A 1
F F1A 1.2840(6) 0.9624(18) 0.6835(6) 0.193(7) Uani d 0.484(10) A 2
F F2A 1.2026(13) 0.8676(12) 0.7487(5) 0.241(9) Uani d 0.484(10) A 2
F F3A 1.1649(8) 1.0709(8) 0.7164(3) 0.124(3) Uani d 0.484(10) A 2
C C5 0.96681(15) 0.7310(2) 0.48700(10) 0.0502(5) Uani d 1 . .
C C6 0.88913(16) 0.6162(2) 0.47387(10) 0.0534(5) Uani d 1 . .
H H6A 0.854233 0.583021 0.505929 0.064 Uiso calc 1 . .
C C7 0.86344(17) 0.5516(2) 0.41421(11) 0.0599(5) Uani d 1 . .
H H7A 0.810159 0.476258 0.406339 0.072 Uiso calc 1 . .
C C8 0.91479(19) 0.5955(3) 0.36545(11) 0.0657(6) Uani d 1 . .
C C9 0.9924(2) 0.7091(3) 0.37893(12) 0.0745(7) Uani d 1 . .
H H9A 1.028377 0.740852 0.347052 0.089 Uiso calc 1 . .
C C10 1.0178(2) 0.7761(3) 0.43806(12) 0.0653(6) Uani d 1 . .
H H10A 1.069851 0.852738 0.445453 0.078 Uiso calc 1 . .
C C11 0.8864(3) 0.5227(4) 0.30007(14) 0.1002(9) Uani d 1 . .
H H11A 0.929940 0.567241 0.272607 0.150 Uiso calc 1 . .
H H11B 0.905441 0.421342 0.305008 0.150 Uiso calc 1 . .
H H11C 0.805808 0.533181 0.281054 0.150 Uiso calc 1 . .
C C12 0.81326(15) 0.7913(2) 0.58638(9) 0.0491(4) Uani d 1 . .
C C13 0.77851(18) 0.7144(3) 0.63396(11) 0.0626(6) Uani d 1 . .
H H13A 0.832718 0.675882 0.668465 0.075 Uiso calc 1 . .
C C14 0.66275(18) 0.6949(3) 0.63017(11) 0.0620(6) Uani d 1 . .
H H14A 0.638480 0.642754 0.662026 0.074 Uiso calc 1 . .
C C15 0.58320(16) 0.7530(2) 0.57884(10) 0.0497(5) Uani d 1 . .
C C16 0.61849(16) 0.8294(2) 0.53087(10) 0.0501(4) Uani d 1 . .
H H16A 0.564382 0.867533 0.496216 0.060 Uiso calc 1 . .
C C17 0.73436(16) 0.8488(2) 0.53465(10) 0.0502(4) Uani d 1 . .
H H17A 0.758911 0.900046 0.502652 0.060 Uiso calc 1 . .
O O1S 0.44913(16) 0.63401(19) 0.40777(9) 0.0833(5) Uani d 0.536(8) B 1
N N1S 0.4762(4) 0.7912(5) 0.3367(2) 0.0707(15) Uani d 0.536(8) B 1
C C1S 0.4097(4) 0.7432(5) 0.3738(2) 0.0634(15) Uani d 0.536(8) B 1
C C2S 0.2989(2) 0.8268(4) 0.37048(15) 0.0999(10) Uani d 0.536(8) B 1
H H1S 0.293223 0.904700 0.339905 0.150 Uiso calc 0.536(8) B 1
H H2S 0.234527 0.762574 0.357160 0.150 Uiso calc 0.536(8) B 1
H H3S 0.299015 0.865895 0.412316 0.150 Uiso calc 0.536(8) B 1
C C3S 0.4369(3) 0.9272(4) 0.29637(16) 0.1110(11) Uani d 0.536(8) B 1
H H4S 0.492151 0.951005 0.271683 0.167 Uiso calc 0.536(8) B 1
H H5S 0.363604 0.909132 0.267630 0.167 Uiso calc 0.536(8) B 1
H H6S 0.430222 1.006712 0.324457 0.167 Uiso calc 0.536(8) B 1
C C4S 0.5805(3) 0.7081(4) 0.3364(2) 0.1148(12) Uani d 0.536(8) B 1
H H7S 0.621272 0.753693 0.307813 0.172 Uiso calc 0.536(8) B 1
H H8S 0.628586 0.705337 0.379286 0.172 Uiso calc 0.536(8) B 1
H H9S 0.559878 0.610896 0.321895 0.172 Uiso calc 0.536(8) B 1
O O1SA 0.44913(16) 0.63401(19) 0.40777(9) 0.0833(5) Uani d 0.464(8) B 2
N N1SA 0.4034(4) 0.8269(5) 0.3446(2) 0.0649(17) Uani d 0.464(8) B 2
C C1SA 0.4749(4) 0.7183(6) 0.3645(3) 0.0628(17) Uani d 0.464(8) B 2
C C2SA 0.5805(3) 0.7081(4) 0.3364(2) 0.1148(12) Uani d 0.464(8) B 2
H H10S 0.578131 0.784138 0.305225 0.172 Uiso calc 0.464(8) B 2
H H11S 0.648469 0.718398 0.370407 0.172 Uiso calc 0.464(8) B 2
H H12S 0.581462 0.615473 0.315826 0.172 Uiso calc 0.464(8) B 2
C C3SA 0.4369(3) 0.9272(4) 0.29637(16) 0.1110(11) Uani d 0.464(8) B 2
H H13S 0.380184 1.002320 0.284804 0.167 Uiso calc 0.464(8) B 2
H H14S 0.510255 0.970064 0.314987 0.167 Uiso calc 0.464(8) B 2
H H15S 0.441652 0.873150 0.258486 0.167 Uiso calc 0.464(8) B 2
C C4SA 0.2989(2) 0.8268(4) 0.37048(15) 0.0999(10) Uani d 0.464(8) B 2
H H16S 0.251945 0.908935 0.353710 0.150 Uiso calc 0.464(8) B 2
H H17S 0.256497 0.738875 0.357782 0.150 Uiso calc 0.464(8) B 2
H H18S 0.320425 0.832472 0.416762 0.150 Uiso calc 0.464(8) B 2

loop_
_atom_site_aniso_label
_atom_site_aniso_U_11
_atom_site_aniso_U_22
_atom_site_aniso_U_33
_atom_site_aniso_U_12
_atom_site_aniso_U_13
_atom_site_aniso_U_23
S1 0.0393(3) 0.0633(3) 0.0779(4) 0.0051(2) 0.0279(2) 0.0130(2)
O1 0.0628(9) 0.1012(12) 0.0821(11) 0.0023(9) 0.0422(8) 0.0135(9)
O2 0.0459(8) 0.0694(10) 0.1140(13) 0.0175(7) 0.0316(8) 0.0227(9)
N1 0.0464(9) 0.0686(11) 0.0664(11) -0.0031(8) 0.0106(8) -0.0032(9)
N2 0.0359(8) 0.0599(10) 0.0626(10) -0.0017(7) 0.0120(7) 0.0023(8)
N3 0.0487(10) 0.0682(12) 0.0864(15) -0.0057(9) 0.0207(10) 0.0117(11)
C1 0.0424(11) 0.0569(12) 0.0785(14) -0.0031(9) 0.0107(10) -0.0039(10)
C2 0.0363(10) 0.0558(11) 0.0861(15) -0.0016(8) 0.0175(9) -0.0017(10)
C3 0.0376(9) 0.0455(10) 0.0708(12) 0.0016(8) 0.0167(9) 0.0040(9)
C4 0.0555(14) 0.0839(19) 0.100(2) -0.0101(14) 0.0084(13) -0.0165(16)
F1 0.159(9) 0.135(7) 0.260(12) -0.105(6) -0.090(7) 0.070(7)
F2 0.068(3) 0.130(5) 0.102(4) 0.033(3) -0.020(2) -0.022(3)
F3 0.080(3) 0.289(13) 0.130(6) -0.044(5) 0.034(4) -0.126(8)
F1A 0.068(4) 0.303(15) 0.218(11) -0.082(6) 0.057(5) -0.167(11)
F2A 0.273(15) 0.216(10) 0.146(9) -0.144(9) -0.133(9) 0.112(8)
F3A 0.144(6) 0.109(5) 0.091(4) 0.026(4) -0.030(3) -0.048(3)
C5 0.0358(9) 0.0483(10) 0.0684(12) 0.0056(8) 0.0157(8) 0.0052(9)
C6 0.0414(10) 0.0500(11) 0.0717(13) 0.0019(8) 0.0189(9) 0.0050(9)
C7 0.0447(10) 0.0526(11) 0.0816(14) 0.0021(9) 0.0128(10) -0.0020(10)
C8 0.0521(12) 0.0740(14) 0.0701(14) 0.0056(11) 0.0122(10) -0.0017(11)
C9 0.0664(14) 0.0906(17) 0.0732(15) -0.0061(13) 0.0300(12) 0.0042(13)
C10 0.0552(12) 0.0673(14) 0.0776(15) -0.0114(10) 0.0241(11) 0.0021(11)
C11 0.098(2) 0.122(2) 0.0806(18) -0.0092(19) 0.0205(15) -0.0189(18)
C12 0.0371(9) 0.0512(10) 0.0615(11) -0.0002(8) 0.0163(8) 0.0032(9)
C13 0.0460(11) 0.0772(14) 0.0633(12) 0.0024(10) 0.0099(9) 0.0218(11)
C14 0.0494(11) 0.0743(14) 0.0662(13) -0.0018(10) 0.0215(10) 0.0220(11)
C15 0.0387(9) 0.0516(10) 0.0630(12) 0.0026(8) 0.0204(8) 0.0069(9)
C16 0.0384(9) 0.0534(11) 0.0598(11) 0.0044(8) 0.0141(8) 0.0110(9)
C17 0.0429(10) 0.0512(10) 0.0603(11) 0.0014(8) 0.0201(8) 0.0102(9)
O1S 0.0909(12) 0.0720(11) 0.0897(12) 0.0050(10) 0.0262(10) 0.0162(9)
N1S 0.070(3) 0.069(3) 0.074(3) -0.002(2) 0.017(2) 0.007(2)
C1S 0.058(3) 0.064(3) 0.065(3) -0.001(3) 0.007(2) -0.008(2)
C2S 0.0733(17) 0.128(3) 0.097(2) 0.0294(18) 0.0171(15) -0.0117(19)
C3S 0.146(3) 0.0861(19) 0.091(2) -0.015(2) 0.006(2) 0.0259(17)
C4S 0.095(2) 0.116(3) 0.153(3) 0.028(2) 0.068(2) 0.039(2)
O1SA 0.0909(12) 0.0720(11) 0.0897(12) 0.0050(10) 0.0262(10) 0.0162(9)
N1SA 0.064(3) 0.061(3) 0.064(3) 0.007(2) 0.003(2) 0.000(2)
C1SA 0.060(3) 0.059(3) 0.068(4) -0.002(3) 0.010(3) 0.003(3)
C2SA 0.095(2) 0.116(3) 0.153(3) 0.028(2) 0.068(2) 0.039(2)
C3SA 0.146(3) 0.0861(19) 0.091(2) -0.015(2) 0.006(2) 0.0259(17)
C4SA 0.0733(17) 0.128(3) 0.097(2) 0.0294(18) 0.0171(15) -0.0117(19)

loop_
_atom_type_symbol
_atom_type_description
_atom_type_scat_dispersion_real
_atom_type_scat_dispersion_imag
_atom_type_scat_source
C C 0.0181 0.0091 'International Tables Vol C Tables 4.2.6.8 and 6.1.1.4'
H H 0.0000 0.0000 'International Tables Vol C Tables 4.2.6.8 and 6.1.1.4'
N N 0.0311 0.0180 'International Tables Vol C Tables 4.2.6.8 and 6.1.1.4'
O O 0.0492 0.0322 'International Tables Vol C Tables 4.2.6.8 and 6.1.1.4'
F F 0.0727 0.0534 'International Tables Vol C Tables 4.2.6.8 and 6.1.1.4'
S S 0.3331 0.5567 'International Tables Vol C Tables 4.2.6.8 and 6.1.1.4'

loop_
_geom_angle_atom_site_label_1
_geom_angle_atom_site_label_2
_geom_angle_atom_site_label_3
_geom_angle_site_symmetry_1
_geom_angle_site_symmetry_3
_geom_angle
_geom_angle_publ_flag
O1 S1 O2 . . 119.56(10) ?
O1 S1 N3 . . 107.11(11) ?
O2 S1 N3 . . 107.25(11) ?
O1 S1 C15 . . 107.28(10) ?
O2 S1 C15 . . 106.98(9) ?
N3 S1 C15 . . 108.24(9) ?
C1 N1 N2 . . 103.72(17) ?
N1 N2 C3 . . 112.86(15) ?
N1 N2 C12 . . 116.63(16) ?
C3 N2 C12 . . 130.47(17) ?
S1 N3 H1N . . 110.1(18) ?
S1 N3 H2N . . 108.5(19) ?
H1N N3 H2N . . 119.3(17) ?
N1 C1 C2 . . 112.74(19) ?
N1 C1 C4 . . 118.5(2) ?
C2 C1 C4 . . 128.7(2) ?
C3 C2 C1 . . 105.53(18) ?
C3 C2 H2A . . 127.2 ?
C1 C2 H2A . . 127.2 ?
N2 C3 C2 . . 105.14(18) ?
N2 C3 C5 . . 125.55(17) ?
C2 C3 C5 . . 129.17(18) ?
F2A C4 F3A . . 106.2(6) ?
F2 C4 F1 . . 105.5(4) ?
F2 C4 F3 . . 104.2(5) ?
F1 C4 F3 . . 107.7(6) ?
F2A C4 F1A . . 108.8(5) ?
F3A C4 F1A . . 103.2(5) ?
F2A C4 C1 . . 113.8(4) ?
F3A C4 C1 . . 113.0(3) ?
F2 C4 C1 . . 112.5(3) ?
F1 C4 C1 . . 112.3(4) ?
F3 C4 C1 . . 113.9(3) ?
F1A C4 C1 . . 111.2(4) ?
C10 C5 C6 . . 117.7(2) ?
C10 C5 C3 . . 119.25(18) ?
C6 C5 C3 . . 122.89(18) ?
C7 C6 C5 . . 120.77(19) ?
C7 C6 H6A . . 119.6 ?
C5 C6 H6A . . 119.6 ?
C6 C7 C8 . . 121.6(2) ?
C6 C7 H7A . . 119.2 ?
C8 C7 H7A . . 119.2 ?
C7 C8 C9 . . 117.3(2) ?
C7 C8 C11 . . 121.1(2) ?
C9 C8 C11 . . 121.5(2) ?
C10 C9 C8 . . 121.7(2) ?
C10 C9 H9A . . 119.2 ?
C8 C9 H9A . . 119.2 ?
C9 C10 C5 . . 120.9(2) ?
C9 C10 H10A . . 119.6 ?
C5 C10 H10A . . 119.6 ?
C8 C11 H11A . . 109.5 ?
C8 C11 H11B . . 109.5 ?
H11A C11 H11B . . 109.5 ?
C8 C11 H11C . . 109.5 ?
H11A C11 H11C . . 109.5 ?
H11B C11 H11C . . 109.5 ?
C13 C12 C17 . . 121.16(17) ?
C13 C12 N2 . . 118.05(17) ?
C17 C12 N2 . . 120.72(16) ?
C12 C13 C14 . . 119.60(19) ?
C12 C13 H13A . . 120.2 ?
C14 C13 H13A . . 120.2 ?
C13 C14 C15 . . 119.62(18) ?
C13 C14 H14A . . 120.2 ?
C15 C14 H14A . . 120.2 ?
C14 C15 C16 . . 120.60(17) ?
C14 C15 S1 . . 119.31(14) ?
C16 C15 S1 . . 120.09(15) ?
C17 C16 C15 . . 119.75(18) ?
C17 C16 H16A . . 120.1 ?
C15 C16 H16A . . 120.1 ?
C12 C17 C16 . . 119.27(17) ?
C12 C17 H17A . . 120.4 ?
C16 C17 H17A . . 120.4 ?
C1S N1S C4S . . 117.4(4) ?
C1S N1S C3S . . 117.4(4) ?
C4S N1S C3S . . 125.2(3) ?
O1S C1S N1S . . 114.3(4) ?
O1S C1S C2S . . 129.4(4) ?
N1S C1S C2S . . 116.3(4) ?
C1S C2S H1S . . 109.5 ?
C1S C2S H2S . . 109.5 ?
H1S C2S H2S . . 109.5 ?
C1S C2S H3S . . 109.5 ?
H1S C2S H3S . . 109.5 ?
H2S C2S H3S . . 109.5 ?
N1S C3S H4S . . 109.5 ?
N1S C3S H5S . . 109.5 ?
H4S C3S H5S . . 109.5 ?
N1S C3S H6S . . 109.5 ?
H4S C3S H6S . . 109.5 ?
H5S C3S H6S . . 109.5 ?
N1S C4S H7S . . 109.5 ?
N1S C4S H8S . . 109.5 ?
H7S C4S H8S . . 109.5 ?
N1S C4S H9S . . 109.5 ?
H7S C4S H9S . . 109.5 ?
H8S C4S H9S . . 109.5 ?
C1SA N1SA C4SA . . 114.9(4) ?
C1SA N1SA C3SA . . 115.4(4) ?
C4SA N1SA C3SA . . 129.6(4) ?
O1SA C1SA N1SA . . 116.0(4) ?
O1SA C1SA C2SA . . 126.8(4) ?
N1SA C1SA C2SA . . 117.2(4) ?
C1SA C2SA H10S . . 109.5 ?
C1SA C2SA H11S . . 109.5 ?
H10S C2SA H11S . . 109.5 ?
C1SA C2SA H12S . . 109.5 ?
H10S C2SA H12S . . 109.5 ?
H11S C2SA H12S . . 109.5 ?
N1SA C3SA H13S . . 109.5 ?
N1SA C3SA H14S . . 109.5 ?
H13S C3SA H14S . . 109.5 ?
N1SA C3SA H15S . . 109.5 ?
H13S C3SA H15S . . 109.5 ?
H14S C3SA H15S . . 109.5 ?
N1SA C4SA H16S . . 109.5 ?
N1SA C4SA H17S . . 109.5 ?
H16S C4SA H17S . . 109.5 ?
N1SA C4SA H18S . . 109.5 ?
H16S C4SA H18S . . 109.5 ?
H17S C4SA H18S . . 109.5 ?

loop_
_geom_bond_atom_site_label_1
_geom_bond_atom_site_label_2
_geom_bond_site_symmetry_2
_geom_bond_distance
_geom_bond_publ_flag
S1 O1 . 1.4223(16) ?
S1 O2 . 1.4274(16) ?
S1 N3 . 1.599(2) ?
S1 C15 . 1.7747(19) ?
N1 C1 . 1.325(3) ?
N1 N2 . 1.353(2) ?
N2 C3 . 1.370(2) ?
N2 C12 . 1.432(2) ?
N3 H1N . 0.864(9) ?
N3 H2N . 0.865(9) ?
C1 C2 . 1.385(3) ?
C1 C4 . 1.496(3) ?
C2 C3 . 1.378(3) ?
C2 H2A . 0.9300 ?
C3 C5 . 1.463(3) ?
C4 F2A . 1.254(5) ?
C4 F3A . 1.258(5) ?
C4 F2 . 1.261(4) ?
C4 F1 . 1.270(5) ?
C4 F3 . 1.285(6) ?
C4 F1A . 1.286(5) ?
C5 C10 . 1.386(3) ?
C5 C6 . 1.392(3) ?
C6 C7 . 1.371(3) ?
C6 H6A . 0.9300 ?
C7 C8 . 1.383(3) ?
C7 H7A . 0.9300 ?
C8 C9 . 1.384(3) ?
C8 C11 . 1.510(4) ?
C9 C10 . 1.371(3) ?
C9 H9A . 0.9300 ?
C10 H10A . 0.9300 ?
C11 H11A . 0.9600 ?
C11 H11B . 0.9600 ?
C11 H11C . 0.9600 ?
C12 C13 . 1.376(3) ?
C12 C17 . 1.379(3) ?
C13 C14 . 1.380(3) ?
C13 H13A . 0.9300 ?
C14 C15 . 1.380(3) ?
C14 H14A . 0.9300 ?
C15 C16 . 1.383(3) ?
C16 C17 . 1.381(3) ?
C16 H16A . 0.9300 ?
C17 H17A . 0.9300 ?
O1S C1S . 1.264(5) ?
N1S C1S . 1.318(5) ?
N1S C4S . 1.464(5) ?
N1S C3S . 1.529(5) ?
C1S C2S . 1.519(5) ?
C2S H1S . 0.9600 ?
C2S H2S . 0.9600 ?
C2S H3S . 0.9600 ?
C3S H4S . 0.9600 ?
C3S H5S . 0.9600 ?
C3S H6S . 0.9600 ?
C4S H7S . 0.9600 ?
C4S H8S . 0.9600 ?
C4S H9S . 0.9600 ?
O1SA C1SA . 1.295(5) ?
N1SA C1SA . 1.320(6) ?
N1SA C4SA . 1.477(5) ?
N1SA C3SA . 1.502(5) ?
C1SA C2SA . 1.519(5) ?
C2SA H10S . 0.9600 ?
C2SA H11S . 0.9600 ?
C2SA H12S . 0.9600 ?
C3SA H13S . 0.9600 ?
C3SA H14S . 0.9600 ?
C3SA H15S . 0.9600 ?
C4SA H16S . 0.9600 ?
C4SA H17S . 0.9600 ?
C4SA H18S . 0.9600 ?

loop_
_geom_hbond_atom_site_label_D
_geom_hbond_atom_site_label_H
_geom_hbond_atom_site_label_A
_geom_hbond_site_symmetry_A
_geom_hbond_distance_DH
_geom_hbond_distance_HA
_geom_hbond_distance_DA
_geom_hbond_angle_DHA
_geom_hbond_publ_flag
N3 H1N O1Sa . 0.864(9) 2.056(13) 2.894(3) 163(2) yes
N3 H2N O1Sa 3_666 0.865(9) 2.084(13) 2.920(3) 162(3) yes

loop_
_geom_torsion_atom_site_label_1
_geom_torsion_atom_site_label_2
_geom_torsion_atom_site_label_3
_geom_torsion_atom_site_label_4
_geom_torsion_site_symmetry_1
_geom_torsion_site_symmetry_2
_geom_torsion_site_symmetry_3
_geom_torsion_site_symmetry_4
_geom_torsion
_geom_torsion_publ_flag
C1 N1 N2 C3 . . . . 0.5(2) ?
C1 N1 N2 C12 . . . . -177.59(17) ?
N2 N1 C1 C2 . . . . 0.1(2) ?
N2 N1 C1 C4 . . . . -178.8(2) ?
N1 C1 C2 C3 . . . . -0.6(3) ?
C4 C1 C2 C3 . . . . 178.1(2) ?
N1 N2 C3 C2 . . . . -0.9(2) ?
C12 N2 C3 C2 . . . . 176.86(19) ?
N1 N2 C3 C5 . . . . 175.06(18) ?
C12 N2 C3 C5 . . . . -7.2(3) ?
C1 C2 C3 N2 . . . . 0.9(2) ?
C1 C2 C3 C5 . . . . -174.9(2) ?
N1 C1 C4 F2A . . . . 59.7(11) ?
C2 C1 C4 F2A . . . . -119.0(11) ?
N1 C1 C4 F3A . . . . -61.5(7) ?
C2 C1 C4 F3A . . . . 119.8(7) ?
N1 C1 C4 F2 . . . . 122.4(5) ?
C2 C1 C4 F2 . . . . -56.3(6) ?
N1 C1 C4 F1 . . . . -118.7(9) ?
C2 C1 C4 F1 . . . . 62.6(9) ?
N1 C1 C4 F3 . . . . 4.0(8) ?
C2 C1 C4 F3 . . . . -174.7(8) ?
N1 C1 C4 F1A . . . . -177.1(9) ?
C2 C1 C4 F1A . . . . 4.2(10) ?
N2 C3 C5 C10 . . . . 149.9(2) ?
C2 C3 C5 C10 . . . . -35.1(3) ?
N2 C3 C5 C6 . . . . -34.5(3) ?
C2 C3 C5 C6 . . . . 140.5(2) ?
C10 C5 C6 C7 . . . . -0.7(3) ?
C3 C5 C6 C7 . . . . -176.33(18) ?
C5 C6 C7 C8 . . . . 1.2(3) ?
C6 C7 C8 C9 . . . . -0.8(3) ?
C6 C7 C8 C11 . . . . 179.6(2) ?
C7 C8 C9 C10 . . . . -0.1(4) ?
C11 C8 C9 C10 . . . . 179.5(3) ?
C8 C9 C10 C5 . . . . 0.6(4) ?
C6 C5 C10 C9 . . . . -0.2(3) ?
C3 C5 C10 C9 . . . . 175.6(2) ?
N1 N2 C12 C13 . . . . -50.1(3) ?
C3 N2 C12 C13 . . . . 132.2(2) ?
N1 N2 C12 C17 . . . . 126.8(2) ?
C3 N2 C12 C17 . . . . -50.9(3) ?
C17 C12 C13 C14 . . . . -0.3(3) ?
N2 C12 C13 C14 . . . . 176.6(2) ?
C12 C13 C14 C15 . . . . -0.2(4) ?
C13 C14 C15 C16 . . . . 0.7(3) ?
C13 C14 C15 S1 . . . . -178.95(18) ?
O1 S1 C15 C14 . . . . 20.1(2) ?
O2 S1 C15 C14 . . . . 149.50(18) ?
N3 S1 C15 C14 . . . . -95.2(2) ?
O1 S1 C15 C16 . . . . -159.56(17) ?
O2 S1 C15 C16 . . . . -30.12(19) ?
N3 S1 C15 C16 . . . . 85.17(18) ?
C14 C15 C16 C17 . . . . -0.6(3) ?
S1 C15 C16 C17 . . . . 179.03(15) ?
C13 C12 C17 C16 . . . . 0.4(3) ?
N2 C12 C17 C16 . . . . -176.44(18) ?
C15 C16 C17 C12 . . . . 0.0(3) ?
C4S N1S C1S O1S . . . . 4.0(6) ?
C3S N1S C1S O1S . . . . -177.4(3) ?
C4S N1S C1S C2S . . . . -176.8(4) ?
C3S N1S C1S C2S . . . . 1.8(6) ?
C4SA N1SA C1SA O1SA . . . . -5.6(6) ?
C3SA N1SA C1SA O1SA . . . . 177.7(4) ?
C4SA N1SA C1SA C2SA . . . . 176.6(4) ?
C3SA N1SA C1SA C2SA . . . . -0.1(6) ?

_cod_database_fobs_code 2022172
